data_2221364
loop_
_publ_author_name
'Shah Bakhtiar, Nasir'
'Abdullah, Zanariah'
'Ng, Seik Weng'

_publ_section_title
;
 3-Nitrophenyl pyrimidin-2-yl ether
;
_journal_coeditor_code HB2922
_journal_issue 4
_journal_name_full 'Acta Crystallographica Section E'
_journal_page_first o704
_journal_paper_doi 10.1107/S1600536809007697
_journal_volume 65
_journal_year 2009
_chemical_formula_iupac 'C10 H7 N3 O3'
_chemical_formula_moiety 'C10 H7 N3 O3'
_chemical_formula_sum 'C10 H7 N3 O3'
_chemical_formula_weight 217.19
_chemical_name_systematic
;
3-Nitrophenyl pyrimidin-2-yl ether
;
_space_group_IT_number 60
_symmetry_cell_setting orthorhombic
_symmetry_space_group_name_Hall '-P 2n 2ab'
_symmetry_space_group_name_H-M 'P b c n'
_atom_sites_solution_hydrogens geom
_atom_sites_solution_primary direct
_atom_sites_solution_secondary difmap
_audit_creation_method SHELXL-97
_cell_angle_alpha 90.00
_cell_angle_beta 90.00
_cell_angle_gamma 90.00
_cell_formula_units_Z 8
_cell_length_a 18.1360(3)
_cell_length_b 7.33550(10)
_cell_length_c 14.5986(3)
_cell_measurement_reflns_used 4130
_cell_measurement_temperature 118(2)
_cell_measurement_theta_max 28.2
_cell_measurement_theta_min 2.8
_cell_volume 1942.15(6)
_computing_cell_refinement 'SAINT (Bruker, 2007)'
_computing_data_collection 'APEX2 (Bruker, 2007)'
_computing_data_reduction 'SAINT (Bruker, 2007)'
_computing_molecular_graphics 'X-SEED (Barbour, 2001)'
_computing_publication_material 'publCIF (Westrip, 2009)'
_computing_structure_refinement 'SHELXL97 (Sheldrick, 2008)'
_computing_structure_solution 'SHELXS97 (Sheldrick, 2008)'
_diffrn_ambient_temperature 120(2)
_diffrn_measured_fraction_theta_full 1.000
_diffrn_measured_fraction_theta_max 1.000
_diffrn_measurement_device_type 'Bruker SMART APEX CCD'
_diffrn_measurement_method \w
_diffrn_radiation_monochromator graphite
_diffrn_radiation_source 'fine-focus sealed tube'
_diffrn_radiation_type MoK\a
_diffrn_radiation_wavelength 0.71073
_diffrn_reflns_av_R_equivalents 0.0294
_diffrn_reflns_av_sigmaI/netI 0.0195
_diffrn_reflns_limit_h_max 23
_diffrn_reflns_limit_h_min -23
_diffrn_reflns_limit_k_max 9
_diffrn_reflns_limit_k_min -9
_diffrn_reflns_limit_l_max 18
_diffrn_reflns_limit_l_min -18
_diffrn_reflns_number 12785
_diffrn_reflns_theta_full 27.50
_diffrn_reflns_theta_max 27.50
_diffrn_reflns_theta_min 2.25
_diffrn_standards_decay_% 0
_diffrn_standards_interval_count 0
_diffrn_standards_interval_time 0
_diffrn_standards_number 0
_exptl_absorpt_coefficient_mu 0.114
_exptl_absorpt_correction_type none
_exptl_crystal_colour 'Faint brown'
_exptl_crystal_density_diffrn 1.486
_exptl_crystal_density_method 'not measured'
_exptl_crystal_description block
_exptl_crystal_F_000 896
_exptl_crystal_size_max 0.40
_exptl_crystal_size_mid 0.20
_exptl_crystal_size_min 0.15
_refine_diff_density_max 0.268
_refine_diff_density_min -0.286
_refine_ls_extinction_method none
_refine_ls_goodness_of_fit_ref 1.021
_refine_ls_hydrogen_treatment constr
_refine_ls_matrix_type full
_refine_ls_number_parameters 145
_refine_ls_number_reflns 2242
_refine_ls_number_restraints 0
_refine_ls_restrained_S_all 1.021
_refine_ls_R_factor_all 0.0454
_refine_ls_R_factor_gt 0.0372
_refine_ls_shift/su_max 0.001
_refine_ls_shift/su_mean 0.001
_refine_ls_structure_factor_coef Fsqd
_refine_ls_weighting_details 'calc w=1/[\s^2^(Fo^2^)+(0.0556P)^2^+0.7122P] where P=(Fo^2^+2Fc^2^)/3'
_refine_ls_weighting_scheme calc
_refine_ls_wR_factor_gt 0.0953
_refine_ls_wR_factor_ref 0.1021
_reflns_number_gt 1890
_reflns_number_total 2242
_reflns_threshold_expression I>2\s(I)
_cod_data_source_file hb2922.cif
_cod_data_source_block I
_cod_depositor_comments
;
The following automatic conversions were performed:
'_symmetry_cell_setting' value 'Orthorhombic' changed to 'orthorhombic'
according to '/home/saulius/struct/CIF-dictionaries/cif_core.dic'
dictionary named 'cif_core.dic' version 2.4.1 from
2010-06-29.

'_exptl_absorpt_correction_type' value 'None' changed to
'none' according to '/home/saulius/struct/CIF-dictionaries/cif_core.dic'
dictionary named 'cif_core.dic' version 2.4.1 from 2010-06-29.

Automatic conversion script
Id: cif_fix_enum 1527 2010-12-29 10:47:43Z saulius 

The following automatic conversions were performed:

'_symmetry_cell_setting' value 'Orthorhombic' changed to
'orthorhombic' according to
/home/saulius/struct/CIF-dictionaries/cif_core.dic dictionary named
'cif_core.dic' version 2.4.1 from
2010-06-29.

'_exptl_absorpt_correction_type' value 'None' changed to
'none' according to
/home/saulius/struct/CIF-dictionaries/cif_core.dic dictionary named
'cif_core.dic' version 2.4.1 from 2010-06-29.

Automatic conversion script
Id: cif_fix_values 1715 2011-07-08 13:25:40Z adriana 
;
_cod_database_code 2221364
_cod_database_fobs_code 2221364

loop_
_symmetry_equiv_pos_as_xyz
'x, y, z'
'-x+1/2, -y+1/2, z+1/2'
'-x, y, -z+1/2'
'x+1/2, -y+1/2, -z'
'-x, -y, -z'
'x-1/2, y-1/2, -z-1/2'
'x, -y, z-1/2'
'-x-1/2, y-1/2, z'

loop_
_atom_site_type_symbol
_atom_site_label
_atom_site_fract_x
_atom_site_fract_y
_atom_site_fract_z
_atom_site_U_iso_or_equiv
_atom_site_adp_type
_atom_site_calc_flag
_atom_site_refinement_flags
_atom_site_occupancy
_atom_site_disorder_assembly
_atom_site_disorder_group
O O1 0.46423(5) 0.52259(12) 0.36904(6) 0.0222(2) Uani d . 1 . .
O O2 0.34305(5) 0.73218(14) 0.08352(6) 0.0291(2) Uani d . 1 . .
O O3 0.22956(6) 0.7828(2) 0.12079(7) 0.0467(3) Uani d . 1 . .
N N1 0.42087(6) 0.22878(14) 0.35641(8) 0.0228(2) Uani d . 1 . .
N N2 0.54579(6) 0.29874(15) 0.39501(8) 0.0234(3) Uani d . 1 . .
N N3 0.29278(6) 0.73707(16) 0.13953(7) 0.0238(3) Uani d . 1 . .
C C1 0.43734(8) 0.05109(18) 0.36142(10) 0.0280(3) Uani d . 1 . .
H H1 0.3994 -0.0355 0.3502 0.034 Uiso calc R 1 . .
C C2 0.50707(8) -0.01134(18) 0.38219(10) 0.0284(3) Uani d . 1 . .
H H2 0.5182 -0.1378 0.3850 0.034 Uiso calc R 1 . .
C C3 0.56002(7) 0.12058(19) 0.39866(10) 0.0267(3) Uani d . 1 . .
H H3 0.6087 0.0824 0.4132 0.032 Uiso calc R 1 . .
C C4 0.47660(7) 0.33980(16) 0.37377(8) 0.0180(3) Uani d . 1 . .
C C5 0.39288(6) 0.58007(15) 0.34572(8) 0.0179(3) Uani d . 1 . .
C C6 0.34150(7) 0.60883(16) 0.41443(8) 0.0205(3) Uani d . 1 . .
H H6 0.3532 0.5820 0.4764 0.025 Uiso calc R 1 . .
C C7 0.27269(7) 0.67742(17) 0.39132(9) 0.0218(3) Uani d . 1 . .
H H7 0.2369 0.6965 0.4378 0.026 Uiso calc R 1 . .
C C8 0.25564(7) 0.71852(17) 0.30078(8) 0.0202(3) Uani d . 1 . .
H H8 0.2086 0.7655 0.2845 0.024 Uiso calc R 1 . .
C C9 0.30919(7) 0.68896(16) 0.23527(8) 0.0181(3) Uani d . 1 . .
C C10 0.37846(6) 0.61910(15) 0.25487(8) 0.0180(2) Uani d . 1 . .
H H10 0.4141 0.5991 0.2083 0.022 Uiso calc R 1 . .

loop_
_atom_site_aniso_label
_atom_site_aniso_U_11
_atom_site_aniso_U_22
_atom_site_aniso_U_33
_atom_site_aniso_U_12
_atom_site_aniso_U_13
_atom_site_aniso_U_23
O1 0.0150(4) 0.0171(4) 0.0344(5) -0.0013(3) -0.0053(4) 0.0031(4)
O2 0.0272(5) 0.0406(6) 0.0196(5) -0.0023(4) 0.0039(4) 0.0012(4)
O3 0.0262(6) 0.0873(10) 0.0266(6) 0.0152(6) -0.0062(4) 0.0083(6)
N1 0.0197(5) 0.0192(5) 0.0295(6) -0.0015(4) -0.0035(4) -0.0006(4)
N2 0.0175(5) 0.0233(6) 0.0294(6) 0.0008(4) -0.0015(4) 0.0036(4)
N3 0.0215(5) 0.0300(6) 0.0199(5) 0.0000(4) -0.0019(4) 0.0000(4)
C1 0.0278(7) 0.0187(6) 0.0375(8) -0.0030(5) -0.0046(6) -0.0024(5)
C2 0.0300(7) 0.0199(6) 0.0352(7) 0.0038(5) -0.0011(6) -0.0005(5)
C3 0.0209(6) 0.0265(7) 0.0326(7) 0.0050(5) -0.0013(5) 0.0033(5)
C4 0.0183(6) 0.0186(6) 0.0173(6) -0.0010(4) 0.0003(4) 0.0019(4)
C5 0.0150(5) 0.0133(5) 0.0255(6) -0.0016(4) -0.0025(5) 0.0005(4)
C6 0.0237(6) 0.0193(6) 0.0186(6) -0.0031(5) -0.0010(5) 0.0015(4)
C7 0.0215(6) 0.0224(6) 0.0214(6) 0.0007(5) 0.0046(5) -0.0013(5)
C8 0.0154(5) 0.0213(6) 0.0240(6) 0.0022(4) 0.0007(5) -0.0010(5)
C9 0.0185(6) 0.0182(5) 0.0175(6) -0.0013(4) -0.0012(4) -0.0005(4)
C10 0.0152(5) 0.0173(5) 0.0214(6) -0.0010(4) 0.0023(4) -0.0021(4)

loop_
_atom_type_symbol
_atom_type_description
_atom_type_scat_dispersion_real
_atom_type_scat_dispersion_imag
_atom_type_scat_source
C C 0.0033 0.0016 'International Tables Vol C Tables 4.2.6.8 and 6.1.1.4'
H H 0.0000 0.0000 'International Tables Vol C Tables 4.2.6.8 and 6.1.1.4'
N N 0.0061 0.0033 'International Tables Vol C Tables 4.2.6.8 and 6.1.1.4'
O O 0.0106 0.0060 'International Tables Vol C Tables 4.2.6.8 and 6.1.1.4'

loop_
_geom_angle_atom_site_label_1
_geom_angle_atom_site_label_2
_geom_angle_atom_site_label_3
_geom_angle_site_symmetry_1
_geom_angle_site_symmetry_3
_geom_angle
_geom_angle_publ_flag
C4 O1 C5 . . 117.41(9) ?
C4 N1 C1 . . 114.73(11) ?
C4 N2 C3 . . 114.50(11) ?
O2 N3 O3 . . 123.73(11) ?
O2 N3 C9 . . 118.44(11) ?
O3 N3 C9 . . 117.82(11) ?
N1 C1 C2 . . 122.68(13) ?
N1 C1 H1 . . 118.7 ?
C2 C1 H1 . . 118.7 ?
C1 C2 C3 . . 116.25(12) ?
C1 C2 H2 . . 121.9 ?
C3 C2 H2 . . 121.9 ?
N2 C3 C2 . . 122.96(12) ?
N2 C3 H3 . . 118.5 ?
C2 C3 H3 . . 118.5 ?
N1 C4 N2 . . 128.87(12) ?
N1 C4 O1 . . 118.10(11) ?
N2 C4 O1 . . 113.03(10) ?
C10 C5 C6 . . 122.42(11) ?
C10 C5 O1 . . 118.01(10) ?
C6 C5 O1 . . 119.37(11) ?
C5 C6 C7 . . 118.97(11) ?
C5 C6 H6 . . 120.5 ?
C7 C6 H6 . . 120.5 ?
C6 C7 C8 . . 120.65(11) ?
C6 C7 H7 . . 119.7 ?
C8 C7 H7 . . 119.7 ?
C9 C8 C7 . . 117.91(11) ?
C9 C8 H8 . . 121.0 ?
C7 C8 H8 . . 121.0 ?
C8 C9 C10 . . 123.55(11) ?
C8 C9 N3 . . 118.55(11) ?
C10 C9 N3 . . 117.88(11) ?
C5 C10 C9 . . 116.49(11) ?
C5 C10 H10 . . 121.8 ?
C9 C10 H10 . . 121.8 ?

loop_
_geom_bond_atom_site_label_1
_geom_bond_atom_site_label_2
_geom_bond_site_symmetry_2
_geom_bond_distance
_geom_bond_publ_flag
O1 C4 . 1.3613(15) ?
O1 C5 . 1.4029(14) ?
O2 N3 . 1.2252(14) ?
O3 N3 . 1.2256(15) ?
N1 C4 . 1.3225(16) ?
N1 C1 . 1.3392(17) ?
N2 C4 . 1.3273(16) ?
N2 C3 . 1.3332(17) ?
N3 C9 . 1.4720(16) ?
C1 C2 . 1.379(2) ?
C1 H1 . 0.9500 ?
C2 C3 . 1.384(2) ?
C2 H2 . 0.9500 ?
C3 H3 . 0.9500 ?
C5 C10 . 1.3819(17) ?
C5 C6 . 1.3852(17) ?
C6 C7 . 1.3872(18) ?
C6 H6 . 0.9500 ?
C7 C8 . 1.3907(18) ?
C7 H7 . 0.9500 ?
C8 C9 . 1.3801(17) ?
C8 H8 . 0.9500 ?
C9 C10 . 1.3867(17) ?
C10 H10 . 0.9500 ?

loop_
_geom_torsion_atom_site_label_1
_geom_torsion_atom_site_label_2
_geom_torsion_atom_site_label_3
_geom_torsion_atom_site_label_4
_geom_torsion_site_symmetry_1
_geom_torsion_site_symmetry_2
_geom_torsion_site_symmetry_3
_geom_torsion_site_symmetry_4
_geom_torsion
_geom_torsion_publ_flag
C4 N1 C1 C2 . . . . -0.6(2) ?
N1 C1 C2 C3 . . . . 0.5(2) ?
C4 N2 C3 C2 . . . . -0.3(2) ?
C1 C2 C3 N2 . . . . 0.0(2) ?
C1 N1 C4 N2 . . . . 0.2(2) ?
C1 N1 C4 O1 . . . . 179.32(11) ?
C3 N2 C4 N1 . . . . 0.3(2) ?
C3 N2 C4 O1 . . . . -178.92(11) ?
C5 O1 C4 N1 . . . . -0.16(16) ?
C5 O1 C4 N2 . . . . 179.13(10) ?
C4 O1 C5 C10 . . . . -94.96(13) ?
C4 O1 C5 C6 . . . . 89.88(13) ?
C10 C5 C6 C7 . . . . 0.74(18) ?
O1 C5 C6 C7 . . . . 175.68(10) ?
C5 C6 C7 C8 . . . . -0.65(18) ?
C6 C7 C8 C9 . . . . -0.02(18) ?
C7 C8 C9 C10 . . . . 0.66(18) ?
C7 C8 C9 N3 . . . . -178.15(11) ?
O2 N3 C9 C8 . . . . 171.09(11) ?
O3 N3 C9 C8 . . . . -7.71(18) ?
O2 N3 C9 C10 . . . . -7.78(17) ?
O3 N3 C9 C10 . . . . 173.41(13) ?
C6 C5 C10 C9 . . . . -0.15(17) ?
O1 C5 C10 C9 . . . . -175.15(10) ?
C8 C9 C10 C5 . . . . -0.57(18) ?
N3 C9 C10 C5 . . . . 178.25(10) ?

loop_
_cod_related_entry_id
_cod_related_entry_database
_cod_related_entry_code
1 ChemSpider 11596788
